data_2312592
loop_
_publ_author_name
'Guimaraes, Samuel P.'
'Dos Santos, Leonardo H. R.'
'Rodrigues, Bernardo L.'

_publ_section_title
;
 Coordination structure and intermolecular interactions in copper(II)
 acetate complexes with 1,10-phenanthroline and 2,2'-bipyridine.
;
_journal_coeditor_code ZO3050
_journal_issue 9
_journal_name_full 'Acta crystallographica. Section C, Structural chemistry'
_journal_paper_doi 10.1107/S2053229624007617
_journal_volume 80
_journal_year 2024
_chemical_formula_iupac '[Cu (C2 H3 O2) (C10 H8 N2) (C12 H8 N2)] (C2 H3 O2), 6H2 O1'
_chemical_formula_moiety 'C24 H19 Cu N4 O2 +, C2 H3 O2 -, 6(H2 O1)'
_chemical_formula_sum 'C26 H34 Cu N4 O10'
_chemical_formula_weight 626.12
_chemical_name_systematic
'(Acetato-\k<i>O</i>)(2,2'-bipyridine-\k^2^<i>N</i>,<i>N</i>')(1,10-phenanthroline-\k^2^<i>N</i>,<i>N</i>')copper(II) acetate hexahydrate'
_space_group_crystal_system triclinic
_space_group_IT_number 2
_space_group_name_Hall '-P 1'
_space_group_name_H-M_alt 'P -1'
_atom_sites_solution_hydrogens mixed
_audit_creation_method SHELXL-2018/3
_cell_angle_alpha 69.1660(10)
_cell_angle_beta 77.6890(10)
_cell_angle_gamma 88.5720(10)
_cell_formula_units_Z 2
_cell_length_a 8.17780(10)
_cell_length_b 12.33230(10)
_cell_length_c 15.9879(2)
_cell_measurement_reflns_used 33446
_cell_measurement_temperature 293(2)
_cell_measurement_theta_max 78.5830
_cell_measurement_theta_min 2.9690
_cell_volume 1470.03(3)
_computing_cell_refinement
;
CrysAlis PRO (Rigaku OD, 2022)
;
_computing_data_collection
;
CrysAlis PRO (Rigaku OD, 2022)
;
_computing_data_reduction
;
CrysAlis PRO (Rigaku OD, 2022)
;
_computing_molecular_graphics
;
ORTEP-3 for Windows (Farrugia, 2012)
;
_computing_publication_material
;
SHELXL2018 (Sheldrick, 2015)
;
_computing_structure_refinement
;
SHELXL2018 (Sheldrick, 2015)
;
_computing_structure_solution
;
SIR92 (Altomare <i>et al.</i>, 1994)
;
_diffrn_ambient_temperature 293(2)
_diffrn_detector_area_resol_mean 10.0000
_diffrn_measured_fraction_theta_full 1.000
_diffrn_measured_fraction_theta_max 0.977
_diffrn_measurement_device_type 'Rigaku XtaLAB Synergy Dualflex diffractometer with a HyPix detector'
_diffrn_measurement_method '\w scans'
_diffrn_radiation_type CuK\a
_diffrn_radiation_wavelength 1.54184
_diffrn_reflns_av_R_equivalents 0.0399
_diffrn_reflns_av_unetI/netI 0.0172
_diffrn_reflns_limit_h_max 10
_diffrn_reflns_limit_h_min -7
_diffrn_reflns_limit_k_max 15
_diffrn_reflns_limit_k_min -15
_diffrn_reflns_limit_l_max 20
_diffrn_reflns_limit_l_min -20
_diffrn_reflns_number 57004
_diffrn_reflns_theta_full 67.684
_diffrn_reflns_theta_max 79.478
_diffrn_reflns_theta_min 3.031
_diffrn_source 'micro-focus sealed X-ray tube'
_exptl_absorpt_coefficient_mu 1.573
_exptl_absorpt_correction_T_max 1.00000
_exptl_absorpt_correction_T_min 0.75791
_exptl_absorpt_correction_type multi-scan
_exptl_absorpt_process_details
;
(CrysAlis PRO; Rigaku OD, 2022)
;
_exptl_crystal_colour Blue
_exptl_crystal_density_diffrn 1.415
_exptl_crystal_description Prism
_exptl_crystal_F_000 654
_exptl_crystal_size_max 0.291
_exptl_crystal_size_mid 0.132
_exptl_crystal_size_min 0.073
_refine_diff_density_max 0.530
_refine_diff_density_min -0.517
_refine_ls_extinction_method none
_refine_ls_goodness_of_fit_ref 0.857
_refine_ls_hydrogen_treatment constr
_refine_ls_matrix_type full
_refine_ls_number_parameters 378
_refine_ls_number_reflns 6248
_refine_ls_number_restraints 20
_refine_ls_restrained_S_all 1.116
_refine_ls_R_factor_all 0.0425
_refine_ls_R_factor_gt 0.0403
_refine_ls_shift/su_max 0.001
_refine_ls_shift/su_mean 0.000
_refine_ls_structure_factor_coef Fsqd
_refine_ls_weighting_details 'w=1/[\s^2^(Fo^2^)+(0.1175P)^2^+0.3778P] where P=(Fo^2^+2Fc^2^)/3'
_refine_ls_weighting_scheme calc
_refine_ls_wR_factor_gt 0.1320
_refine_ls_wR_factor_ref 0.1353
_reflns_number_gt 5734
_reflns_number_total 6248
_reflns_threshold_expression 'I > 2\s(I)'
_cod_data_source_file zo3050sup1.cif
_cod_data_source_block I
_cod_database_code 2312592
_shelx_space_group_comment
;
The symmetry employed for this shelxl refinement is uniquely defined
by the following loop, which should always be used as a source of
symmetry information in preference to the above space-group names.
They are only intended as comments.
;

loop_
_space_group_symop_operation_xyz
'x, y, z'
'-x, -y, -z'

loop_
_atom_site_type_symbol
_atom_site_label
_atom_site_fract_x
_atom_site_fract_y
_atom_site_fract_z
_atom_site_U_iso_or_equiv
_atom_site_adp_type
_atom_site_calc_flag
_atom_site_occupancy
_atom_site_disorder_assembly
_atom_site_disorder_group
Cu Cu 0.34620(3) 0.95913(2) 0.23435(2) 0.04449(11) Uani d 1 . .
N N2 0.45718(19) 0.86470(12) 0.16164(10) 0.0470(3) Uani d 1 . .
N N3 0.23922(19) 1.07071(13) 0.29390(10) 0.0485(3) Uani d 1 . .
O O2 0.13253(16) 0.86198(11) 0.28036(9) 0.0529(3) Uani d 1 . .
N N1 0.54462(19) 1.06922(13) 0.15441(10) 0.0470(3) Uani d 1 . .
C C18 0.5903(2) 0.91769(14) 0.09431(11) 0.0448(3) Uani d 1 . .
N N4 0.39798(18) 0.87998(13) 0.37479(10) 0.0483(3) Uani d 1 . .
C C17 0.6407(2) 1.03392(14) 0.09074(11) 0.0456(3) Uani d 1 . .
O O5 0.0514(2) 0.67497(14) 0.45096(11) 0.0728(4) Uani d 1 . .
C C23 0.0337(2) 0.90311(17) 0.22638(12) 0.0530(4) Uani d 1 . .
O O1 0.0759(2) 0.98642(16) 0.15379(11) 0.0771(5) Uani d 1 . .
C C9 0.3257(2) 0.94119(16) 0.42682(12) 0.0479(4) Uani d 1 . .
C C4 0.2450(2) 1.04500(16) 0.38291(12) 0.0474(4) Uani d 1 . .
C C10 0.4649(3) 0.78111(18) 0.41548(16) 0.0595(5) Uani d 1 . .
H H10 0.514291 0.737917 0.380476 0.071 Uiso calc 1 . .
C C13 0.5854(3) 1.17125(17) 0.15940(16) 0.0603(5) Uani d 1 . .
H H13 0.518725 1.195910 0.203391 0.072 Uiso calc 1 . .
C C1 0.1588(3) 1.16331(17) 0.25307(15) 0.0599(5) Uani d 1 . .
H H1 0.153681 1.180350 0.192186 0.072 Uiso calc 1 . .
C C19 0.6739(3) 0.86440(18) 0.03631(13) 0.0585(4) Uani d 1 . .
H H19 0.765168 0.902394 -0.010399 0.070 Uiso calc 1 . .
C C8 0.3231(3) 0.9070(2) 0.52105(13) 0.0597(5) Uani d 1 . .
C C16 0.7796(3) 1.09997(18) 0.02952(15) 0.0600(5) Uani d 1 . .
H H16 0.843804 1.074380 -0.014606 0.072 Uiso calc 1 . .
C C12 0.3955(3) 0.8025(2) 0.56101(16) 0.0741(6) Uani d 1 . .
H H12 0.396757 0.776244 0.623070 0.089 Uiso calc 1 . .
C C5 0.1704(3) 1.11354(19) 0.43262(15) 0.0584(4) Uani d 1 . .
C C14 0.7237(3) 1.2407(2) 0.1011(2) 0.0741(6) Uani d 1 . .
H H14 0.750491 1.310618 0.106160 0.089 Uiso calc 1 . .
C C20 0.6190(3) 0.7526(2) 0.04910(16) 0.0694(6) Uani d 1 . .
H H20 0.673357 0.714943 0.010786 0.083 Uiso calc 1 . .
C C11 0.4638(3) 0.7397(2) 0.50936(18) 0.0744(7) Uani d 1 . .
H H11 0.509676 0.669359 0.536069 0.089 Uiso calc 1 . .
C C22 0.4057(3) 0.75699(17) 0.17375(15) 0.0608(5) Uani d 1 . .
H H22 0.314238 0.720331 0.220787 0.073 Uiso calc 1 . .
C C15 0.8211(3) 1.2046(2) 0.03528(19) 0.0737(6) Uani d 1 . .
H H15 0.914119 1.250322 -0.004956 0.088 Uiso calc 1 . .
C C3 0.0898(3) 1.2111(2) 0.38736(18) 0.0685(6) Uani d 1 . .
H H3 0.041406 1.259560 0.417896 0.082 Uiso calc 1 . .
C C24 -0.1396(3) 0.8467(2) 0.25600(18) 0.0727(6) Uani d 1 . .
H H24A -0.220099 0.903276 0.261271 0.109 Uiso calc 1 . .
H H24B -0.150728 0.784829 0.314326 0.109 Uiso calc 1 . .
H H24C -0.159090 0.815998 0.211389 0.109 Uiso calc 1 . .
C C21 0.4851(3) 0.69868(18) 0.11814(17) 0.0715(6) Uani d 1 . .
H H21 0.447652 0.623739 0.127722 0.086 Uiso calc 1 . .
C C2 0.0825(3) 1.23518(19) 0.29798(18) 0.0700(6) Uani d 1 . .
H H2 0.027068 1.298981 0.267617 0.084 Uiso calc 1 . .
C C6 0.1750(3) 1.0768(2) 0.52851(17) 0.0738(6) Uani d 1 . .
H H6 0.126827 1.121592 0.562425 0.089 Uiso calc 1 . .
C C7 0.2482(3) 0.9786(3) 0.56974(16) 0.0765(7) Uani d 1 . .
H H7 0.249623 0.957304 0.631515 0.092 Uiso calc 1 . .
O O8 -0.5156(2) 0.37513(15) 0.23832(12) 0.0725(4) Uani d 1 . .
O O7 -0.6243(2) 0.5185(2) 0.33944(13) 0.0863(5) Uani d 1 . .
O O6 -0.2227(2) 0.52867(19) 0.47839(13) 0.0849(5) Uani d 1 . .
O O10 0.375730 0.433990 0.074441 0.0946(6) Uani d 1 . .
O O4 -0.2848(2) 0.5416(2) 0.31665(15) 0.0924(6) Uani d 1 . .
O O3 -0.1967(2) 0.4602(2) 0.21364(16) 0.0969(6) Uani d 1 . .
C C26 -0.1723(3) 0.5166(2) 0.2604(2) 0.0776(6) Uani d 1 . .
C C25 0.0075(4) 0.5560(3) 0.2511(3) 0.1105(12) Uani d 1 . .
H H25A 0.075076 0.553983 0.194683 0.166 Uiso calc 1 . .
H H25B 0.050335 0.505142 0.301722 0.166 Uiso calc 1 . .
H H25C 0.010557 0.633911 0.250838 0.166 Uiso calc 1 . .
O O9A 0.0569(14) 0.4625(11) 0.0668(8) 0.229(7) Uani d 0.5 A 1
O O9B 0.0407(7) 0.4170(6) 0.0815(3) 0.0796(13) Uani d 0.5 B 2
H H5A 0.073210 0.724010 0.397330 0.076 Uiso d 1 . .
H H5B 0.119580 0.623816 0.461950 0.076 Uiso d 1 . .
H H7A -0.524240 0.538898 0.337830 0.076 Uiso d 1 . .
H H7B -0.657690 0.500628 0.397297 0.076 Uiso d 1 . .
H H6B -0.250772 0.534204 0.428521 0.076 Uiso d 1 . .
H H10A 0.404387 0.421950 0.123878 0.076 Uiso d 1 . .
H H10B 0.276061 0.433187 0.066881 0.076 Uiso d 1 . .
H H8B -0.416950 0.403172 0.228354 0.076 Uiso d 1 . .
H H8A -0.567557 0.408504 0.273704 0.076 Uiso d 1 . .
H H6A -0.147779 0.582788 0.463609 0.076 Uiso d 1 . .
H H9A -0.027178 0.407022 0.051894 0.076 Uiso d 1 . .
H H9B 0.009130 0.421885 0.132586 0.076 Uiso d 1 . .

loop_
_atom_site_aniso_label
_atom_site_aniso_U_11
_atom_site_aniso_U_22
_atom_site_aniso_U_33
_atom_site_aniso_U_12
_atom_site_aniso_U_13
_atom_site_aniso_U_23
Cu 0.04657(17) 0.04038(16) 0.04396(16) 0.00148(10) -0.00701(11) -0.01366(11)
N2 0.0522(8) 0.0402(7) 0.0481(7) 0.0023(6) -0.0108(6) -0.0153(6)
N3 0.0507(8) 0.0436(7) 0.0477(7) 0.0051(6) -0.0084(6) -0.0137(6)
O2 0.0472(7) 0.0530(7) 0.0523(7) -0.0006(5) -0.0109(5) -0.0114(5)
N1 0.0484(8) 0.0425(7) 0.0498(7) 0.0005(6) -0.0098(6) -0.0165(6)
C18 0.0505(9) 0.0420(8) 0.0415(7) 0.0051(6) -0.0142(6) -0.0122(6)
N4 0.0424(7) 0.0473(7) 0.0510(7) 0.0002(6) -0.0119(6) -0.0113(6)
C17 0.0474(9) 0.0427(8) 0.0443(8) 0.0039(6) -0.0127(7) -0.0114(6)
O5 0.0769(10) 0.0638(9) 0.0680(9) 0.0008(7) -0.0094(8) -0.0155(7)
C23 0.0540(10) 0.0562(10) 0.0473(9) 0.0054(8) -0.0097(7) -0.0176(8)
O1 0.0844(11) 0.0785(11) 0.0515(8) 0.0013(8) -0.0117(7) -0.0046(7)
C9 0.0415(8) 0.0527(9) 0.0461(8) -0.0057(7) -0.0099(7) -0.0131(7)
C4 0.0434(8) 0.0496(9) 0.0482(8) -0.0044(7) -0.0046(7) -0.0189(7)
C10 0.0492(10) 0.0506(9) 0.0715(12) 0.0045(8) -0.0173(9) -0.0108(9)
C13 0.0605(11) 0.0504(10) 0.0727(12) -0.0041(8) -0.0080(9) -0.0286(9)
C1 0.0667(12) 0.0482(9) 0.0599(10) 0.0111(8) -0.0128(9) -0.0148(8)
C19 0.0690(12) 0.0553(10) 0.0484(9) 0.0070(9) -0.0076(8) -0.0186(8)
C8 0.0539(10) 0.0724(12) 0.0478(9) -0.0110(9) -0.0123(8) -0.0139(8)
C16 0.0543(11) 0.0583(11) 0.0594(10) -0.0005(8) -0.0035(8) -0.0164(8)
C12 0.0695(14) 0.0832(15) 0.0571(11) -0.0050(12) -0.0236(10) -0.0043(11)
C5 0.0526(10) 0.0623(11) 0.0639(11) -0.0045(8) -0.0029(8) -0.0319(9)
C14 0.0693(14) 0.0556(11) 0.0969(17) -0.0121(10) -0.0087(12) -0.0313(12)
C20 0.0933(16) 0.0579(11) 0.0631(12) 0.0120(11) -0.0128(11) -0.0321(10)
C11 0.0626(13) 0.0665(13) 0.0767(14) 0.0032(10) -0.0283(11) 0.0028(11)
C22 0.0689(12) 0.0431(9) 0.0669(11) -0.0032(8) -0.0064(9) -0.0201(8)
C15 0.0593(12) 0.0621(12) 0.0855(15) -0.0149(10) 0.0005(11) -0.0177(11)
C3 0.0656(13) 0.0605(12) 0.0844(15) 0.0058(9) -0.0036(11) -0.0396(11)
C24 0.0557(12) 0.0824(15) 0.0778(14) 0.0035(10) -0.0250(10) -0.0200(12)
C21 0.0925(16) 0.0455(10) 0.0797(14) 0.0017(10) -0.0139(12) -0.0291(10)
C2 0.0706(13) 0.0489(10) 0.0854(15) 0.0140(9) -0.0109(11) -0.0222(10)
C6 0.0751(15) 0.0860(16) 0.0681(13) -0.0059(12) -0.0056(11) -0.0421(12)
C7 0.0767(15) 0.1015(19) 0.0537(11) -0.0116(13) -0.0120(10) -0.0310(12)
O8 0.0728(10) 0.0762(10) 0.0762(10) -0.0021(8) -0.0222(8) -0.0329(8)
O7 0.0727(11) 0.1068(15) 0.0738(10) 0.0131(10) -0.0167(9) -0.0257(10)
O6 0.0743(11) 0.1004(13) 0.0709(10) -0.0130(10) -0.0077(8) -0.0234(9)
O10 0.0834(12) 0.1274(17) 0.0819(12) 0.0139(11) -0.0329(10) -0.0404(12)
O4 0.0665(11) 0.1221(17) 0.0971(14) -0.0054(10) -0.0155(10) -0.0502(13)
O3 0.0664(11) 0.1311(18) 0.1074(14) -0.0125(11) -0.0102(10) -0.0638(14)
C26 0.0618(13) 0.0755(15) 0.0933(18) -0.0037(11) -0.0178(12) -0.0266(13)
C25 0.0637(16) 0.112(2) 0.176(4) -0.0042(15) -0.0189(19) -0.080(3)
O9A 0.123(6) 0.295(15) 0.171(8) -0.052(8) -0.064(6) 0.055(8)
O9B 0.062(2) 0.120(4) 0.0541(18) -0.018(2) -0.0104(16) -0.028(2)

loop_
_atom_type_symbol
_atom_type_description
_atom_type_scat_dispersion_real
_atom_type_scat_dispersion_imag
_atom_type_scat_source
C C 0.0180 0.0090 'International Tables Vol C Tables 4.2.6.8 and 6.1.1.4'
H H 0.0000 0.0000 'International Tables Vol C Tables 4.2.6.8 and 6.1.1.4'
Cu Cu -1.9650 0.5890 'International Tables Vol C Tables 4.2.6.8 and 6.1.1.4'
N N 0.0310 0.0180 'International Tables Vol C Tables 4.2.6.8 and 6.1.1.4'
O O 0.0490 0.0320 'International Tables Vol C Tables 4.2.6.8 and 6.1.1.4'

loop_
_geom_angle_atom_site_label_1
_geom_angle_atom_site_label_2
_geom_angle_atom_site_label_3
_geom_angle_site_symmetry_1
_geom_angle_site_symmetry_3
_geom_angle
_geom_angle_publ_flag
O2 Cu N2 . . 93.69(6) ?
O2 Cu N3 . . 89.87(6) ?
N2 Cu N3 . . 173.29(6) ?
O2 Cu N1 . . 164.31(6) ?
N2 Cu N1 . . 80.33(6) ?
N3 Cu N1 . . 94.77(6) ?
O2 Cu N4 . . 88.34(5) ?
N2 Cu N4 . . 107.19(6) ?
N3 Cu N4 . . 78.57(6) ?
N1 Cu N4 . . 107.26(6) ?
C22 N2 C18 . . 119.39(16) ?
C22 N2 Cu . . 125.01(14) ?
C18 N2 Cu . . 115.58(11) ?
C1 N3 C4 . . 118.81(17) ?
C1 N3 Cu . . 124.68(14) ?
C4 N3 Cu . . 116.44(12) ?
C23 O2 Cu . . 110.02(12) ?
C17 N1 C13 . . 118.96(16) ?
C17 N1 Cu . . 114.67(12) ?
C13 N1 Cu . . 126.37(13) ?
N2 C18 C19 . . 121.59(17) ?
N2 C18 C17 . . 114.43(15) ?
C19 C18 C17 . . 123.95(17) ?
C10 N4 C9 . . 118.10(17) ?
C10 N4 Cu . . 131.76(15) ?
C9 N4 Cu . . 109.52(11) ?
N1 C17 C16 . . 121.99(17) ?
N1 C17 C18 . . 114.65(15) ?
C16 C17 C18 . . 123.32(17) ?
H5A O5 H5B . . 114.9 ?
O1 C23 O2 . . 122.29(19) ?
O1 C23 C24 . . 120.95(19) ?
O2 C23 C24 . . 116.74(17) ?
N4 C9 C8 . . 123.12(18) ?
N4 C9 C4 . . 117.57(15) ?
C8 C9 C4 . . 119.30(18) ?
N3 C4 C5 . . 121.81(18) ?
N3 C4 C9 . . 117.73(16) ?
C5 C4 C9 . . 120.42(17) ?
N4 C10 C11 . . 122.2(2) ?
N4 C10 H10 . . 118.9 ?
C11 C10 H10 . . 118.9 ?
N1 C13 C14 . . 121.9(2) ?
N1 C13 H13 . . 119.0 ?
C14 C13 H13 . . 119.0 ?
N3 C1 C2 . . 122.5(2) ?
N3 C1 H1 . . 118.8 ?
C2 C1 H1 . . 118.8 ?
C18 C19 C20 . . 118.6(2) ?
C18 C19 H19 . . 120.7 ?
C20 C19 H19 . . 120.7 ?
C12 C8 C9 . . 116.8(2) ?
C12 C8 C7 . . 124.0(2) ?
C9 C8 C7 . . 119.2(2) ?
C15 C16 C17 . . 118.7(2) ?
C15 C16 H16 . . 120.6 ?
C17 C16 H16 . . 120.6 ?
C11 C12 C8 . . 120.0(2) ?
C11 C12 H12 . . 120.0 ?
C8 C12 H12 . . 120.0 ?
C3 C5 C4 . . 117.95(19) ?
C3 C5 C6 . . 123.7(2) ?
C4 C5 C6 . . 118.3(2) ?
C15 C14 C13 . . 118.9(2) ?
C15 C14 H14 . . 120.6 ?
C13 C14 H14 . . 120.6 ?
C21 C20 C19 . . 119.6(2) ?
C21 C20 H20 . . 120.2 ?
C19 C20 H20 . . 120.2 ?
C12 C11 C10 . . 119.7(2) ?
C12 C11 H11 . . 120.1 ?
C10 C11 H11 . . 120.1 ?
N2 C22 C21 . . 121.7(2) ?
N2 C22 H22 . . 119.1 ?
C21 C22 H22 . . 119.1 ?
C14 C15 C16 . . 119.5(2) ?
C14 C15 H15 . . 120.2 ?
C16 C15 H15 . . 120.2 ?
C2 C3 C5 . . 119.70(19) ?
C2 C3 H3 . . 120.2 ?
C5 C3 H3 . . 120.2 ?
C23 C24 H24A . . 109.5 ?
C23 C24 H24B . . 109.5 ?
H24A C24 H24B . . 109.5 ?
C23 C24 H24C . . 109.5 ?
H24A C24 H24C . . 109.5 ?
H24B C24 H24C . . 109.5 ?
C20 C21 C22 . . 119.1(2) ?
C20 C21 H21 . . 120.5 ?
C22 C21 H21 . . 120.5 ?
C3 C2 C1 . . 119.2(2) ?
C3 C2 H2 . . 120.4 ?
C1 C2 H2 . . 120.4 ?
C7 C6 C5 . . 121.1(2) ?
C7 C6 H6 . . 119.4 ?
C5 C6 H6 . . 119.4 ?
C6 C7 C8 . . 121.6(2) ?
C6 C7 H7 . . 119.2 ?
C8 C7 H7 . . 119.2 ?
H8B O8 H8A . . 100.24 ?
H7A O7 H7B . . 94.81 ?
H6B O6 H6A . . 105.7 ?
H10A O10 H10B . . 126.533 ?
O3 C26 O4 . . 124.7(2) ?
O3 C26 C25 . . 117.6(3) ?
O4 C26 C25 . . 117.7(3) ?
C26 C25 H25A . . 109.5 ?
C26 C25 H25B . . 109.5 ?
H25A C25 H25B . . 109.5 ?
C26 C25 H25C . . 109.5 ?
H25A C25 H25C . . 109.5 ?
H25B C25 H25C . . 109.5 ?
H9A O9A H9B . . 88.5 ?
H9A O9B H9B . . 122.0 ?

loop_
_geom_bond_atom_site_label_1
_geom_bond_atom_site_label_2
_geom_bond_site_symmetry_2
_geom_bond_distance
_geom_bond_publ_flag
Cu O2 . 1.9897(13) ?
Cu N2 . 1.9979(15) ?
Cu N3 . 2.0204(15) ?
Cu N1 . 2.0251(15) ?
Cu N4 . 2.2358(15) ?
N2 C22 . 1.338(2) ?
N2 C18 . 1.344(2) ?
N3 C1 . 1.333(2) ?
N3 C4 . 1.355(2) ?
O2 C23 . 1.273(2) ?
N1 C17 . 1.342(2) ?
N1 C13 . 1.343(2) ?
C18 C19 . 1.378(3) ?
C18 C17 . 1.479(2) ?
N4 C10 . 1.328(2) ?
N4 C9 . 1.351(2) ?
C17 C16 . 1.385(3) ?
O5 H5A . 0.8391 ?
O5 H5B . 0.8276 ?
C23 O1 . 1.233(2) ?
C23 C24 . 1.498(3) ?
C9 C8 . 1.408(3) ?
C9 C4 . 1.443(3) ?
C4 C5 . 1.401(3) ?
C10 C11 . 1.401(3) ?
C10 H10 . 0.9300 ?
C13 C14 . 1.383(3) ?
C13 H13 . 0.9300 ?
C1 C2 . 1.387(3) ?
C1 H1 . 0.9300 ?
C19 C20 . 1.391(3) ?
C19 H19 . 0.9300 ?
C8 C12 . 1.399(3) ?
C8 C7 . 1.421(4) ?
C16 C15 . 1.381(3) ?
C16 H16 . 0.9300 ?
C12 C11 . 1.353(4) ?
C12 H12 . 0.9300 ?
C5 C3 . 1.397(3) ?
C5 C6 . 1.445(3) ?
C14 C15 . 1.377(4) ?
C14 H14 . 0.9300 ?
C20 C21 . 1.364(4) ?
C20 H20 . 0.9300 ?
C11 H11 . 0.9300 ?
C22 C21 . 1.384(3) ?
C22 H22 . 0.9300 ?
C15 H15 . 0.9300 ?
C3 C2 . 1.367(4) ?
C3 H3 . 0.9300 ?
C24 H24A . 0.9600 ?
C24 H24B . 0.9600 ?
C24 H24C . 0.9600 ?
C21 H21 . 0.9300 ?
C2 H2 . 0.9300 ?
C6 C7 . 1.351(4) ?
C6 H6 . 0.9300 ?
C7 H7 . 0.9300 ?
O8 H8B . 0.8460 ?
O8 H8A . 0.8510 ?
O7 H7A . 0.855 ?
O7 H7B . 0.8538 ?
O6 H6B . 0.8552 ?
O6 H6A . 0.8506 ?
O10 H10A . 0.833954 ?
O10 H10B . 0.849887 ?
O4 C26 . 1.257(3) ?
O3 C26 . 1.235(3) ?
C26 C25 . 1.520(4) ?
C25 H25A . 0.9600 ?
C25 H25B . 0.9600 ?
C25 H25C . 0.9600 ?
O9A H9A . 1.099 ?
O9A H9B . 0.984 ?
O9B H9A . 0.838 ?
O9B H9B . 0.826 ?

loop_
_geom_hbond_atom_site_label_D
_geom_hbond_atom_site_label_H
_geom_hbond_atom_site_label_A
_geom_hbond_site_symmetry_A
_geom_hbond_distance_DH
_geom_hbond_distance_HA
_geom_hbond_distance_DA
_geom_hbond_angle_DHA
_geom_hbond_publ_flag
C13 H13 N3 . 0.93 2.62 3.140(3) 115.7 yes
C13 H13 O8 1_665 0.93 2.46 3.210(3) 137.7 yes
C19 H19 O1 2_675 0.93 2.33 3.220(3) 161.2 yes
C16 H16 O1 2_675 0.93 2.55 3.435(3) 160.1 yes
C22 H22 O2 . 0.93 2.57 3.062(3) 113.3 yes
C22 H22 O7 1_655 0.93 2.65 3.153(3) 114.5 yes
O5 H5A O2 . 0.8391 2.0046 2.833(2) 169.32 yes
O5 H5B O6 2_566 0.8276 2.036 2.833(3) 161.52 yes
O7 H7A O4 . 0.855 1.914 2.731(3) 159.50 yes
O7 H7B O6 2_466 0.8538 1.9274 2.768(3) 167.99 yes
O6 H6B O4 . 0.8552 1.838 2.689(3) 173.01 yes
O10 H10A O8 1_655 0.8340 1.9620 2.7910(17) 172.50 yes
O10 H10B O9A^a . 0.85 1.820 2.645(12) 163.3 yes
O8 H8B O3 . 0.8460 1.8861 2.731(2) 176.49 yes
O8 H8A O7 . 0.8510 1.984 2.806(3) 162.10 yes
C13 H13 N3 . 0.93 2.62 3.140(3) 115.7 yes
C13 H13 O8 1_665 0.93 2.46 3.210(3) 137.7 yes
C19 H19 O1 2_675 0.93 2.33 3.220(3) 161.2 yes
C16 H16 O1 2_675 0.93 2.55 3.435(3) 160.1 yes
C22 H22 O2 . 0.93 2.57 3.062(3) 113.3 yes
C22 H22 O7 1_655 0.93 2.65 3.153(3) 114.5 yes
O5 H5A O2 . 0.8391 2.0046 2.833(2) 169.32 yes
O5 H5B O6 2_566 0.8276 2.036 2.833(3) 161.52 yes
O7 H7A O4 . 0.855 1.914 2.731(3) 159.50 yes
O7 H7B O6 2_466 0.8538 1.9274 2.768(3) 167.99 yes
O6 H6B O4 . 0.8552 1.838 2.689(3) 173.01 yes
O10 H10A O8 1_655 0.8340 1.9620 2.7910(17) 172.50 yes
O10 H10B O9A^a . 0.85 1.820 2.645(12) 163.3 yes
O8 H8B O3 . 0.8460 1.8861 2.731(2) 176.49 yes
O8 H8A O7 . 0.8510 1.984 2.806(3) 162.10 yes
O6 H6A O5 . 0.8506 1.9431 2.774(3) 165.16 yes
C13 H13 N3 . 0.93 2.62 3.140(3) 115.7 yes
C13 H13 O8 1_665 0.93 2.46 3.210(3) 137.7 yes
C19 H19 O1 2_675 0.93 2.33 3.220(3) 161.2 yes
C16 H16 O1 2_675 0.93 2.55 3.435(3) 160.1 yes
C22 H22 O2 . 0.93 2.57 3.062(3) 113.3 yes
C22 H22 O7 1_655 0.93 2.65 3.153(3) 114.5 yes
O5 H5A O2 . 0.8391 2.0046 2.833(2) 169.32 yes
O5 H5B O6 2_566 0.8276 2.036 2.833(3) 161.52 yes
O7 H7A O4 . 0.855 1.914 2.731(3) 159.50 yes
O7 H7B O6 2_466 0.8538 1.9274 2.768(3) 167.99 yes
O6 H6B O4 . 0.8552 1.838 2.689(3) 173.01 yes
O10 H10A O8 1_655 0.8340 1.9620 2.7910(17) 172.50 yes
O10 H10B O9A^a . 0.85 1.820 2.645(12) 163.3 yes
O8 H8B O3 . 0.8460 1.8861 2.731(2) 176.49 yes
O8 H8A O7 . 0.8510 1.984 2.806(3) 162.10 yes
O6 H6A O5 . 0.8506 1.9431 2.774(3) 165.16 yes

_cod_database_fobs_code 2312592
